data_4502547
loop_
_publ_author_name
'Zou, Ruqiang'
'Abdel-Fattah, Amr I.'
'Xu, Hongwu'
'Burrell, Anthony K.'
'Larson, Toti E.'
'McCleskey, Thomas M.'
'Wei, Qiang'
'Janicke, Michael T.'
'Hickmott, Donald D.'
'Timofeeva, Tatiana V.'
'Zhao, Yusheng'

_publ_section_title
;
 Porous Metal&#x2212;Organic Frameworks Containing Alkali-Bridged Two-Fold
 Interpenetration: Synthesis, Gas Adsorption, and Fluorescence Properties
;
_journal_issue 3
_journal_name_full 'Crystal Growth &amp; Design'
_journal_page_first 1301
_journal_paper_doi 10.1021/cg901347p
_journal_volume 10
_journal_year 2010
_chemical_formula_sum 'C54 H30 Na2 O13 Zn3'
_chemical_formula_weight 1128.87
_chemical_name_systematic
; 
 ? 
;
_space_group_IT_number 62
_symmetry_cell_setting orthorhombic
_symmetry_space_group_name_Hall '-P 2ac 2n'
_symmetry_space_group_name_H-M 'P n m a'
_atom_sites_solution_hydrogens geom
_atom_sites_solution_primary direct
_atom_sites_solution_secondary difmap
_audit_creation_method SHELXL-97
_cell_angle_alpha 90.00
_cell_angle_beta 90.00
_cell_angle_gamma 90.00
_cell_formula_units_Z 4
_cell_length_a 17.108(4)
_cell_length_b 21.644(5)
_cell_length_c 25.258(6)
_cell_measurement_reflns_used 1032
_cell_measurement_temperature 273(2)
_cell_measurement_theta_max 27.48
_cell_measurement_theta_min 3.22
_cell_volume 9353(4)
_computing_structure_refinement 'SHELXL-97 (Sheldrick, 1997)'
_computing_structure_solution 'SHELXS-97 (Sheldrick, 1990)'
_diffrn_ambient_temperature 273(2)
_diffrn_measured_fraction_theta_full 1.000
_diffrn_measured_fraction_theta_max 1.000
_diffrn_radiation_monochromator graphite
_diffrn_radiation_source 'fine-focus sealed tube'
_diffrn_radiation_type MoK\a
_diffrn_radiation_wavelength 0.71073
_diffrn_reflns_av_R_equivalents 0.1116
_diffrn_reflns_av_sigmaI/netI 0.0502
_diffrn_reflns_limit_h_max 20
_diffrn_reflns_limit_h_min -20
_diffrn_reflns_limit_k_max 25
_diffrn_reflns_limit_k_min -25
_diffrn_reflns_limit_l_max 30
_diffrn_reflns_limit_l_min -30
_diffrn_reflns_number 97973
_diffrn_reflns_theta_full 25.20
_diffrn_reflns_theta_max 25.20
_diffrn_reflns_theta_min 1.24
_exptl_absorpt_coefficient_mu 0.807
_exptl_absorpt_correction_T_max 1.00000
_exptl_absorpt_correction_T_min 0.86532
_exptl_absorpt_correction_type multi-scan
_exptl_absorpt_process_details sadabs
_exptl_crystal_colour colorless
_exptl_crystal_density_diffrn 0.802
_exptl_crystal_density_meas ?
_exptl_crystal_density_method 'not measured'
_exptl_crystal_description block
_exptl_crystal_F_000 2280
_exptl_crystal_size_max 0.20
_exptl_crystal_size_mid 0.17
_exptl_crystal_size_min 0.16
_refine_diff_density_max 0.651
_refine_diff_density_min -0.780
_refine_diff_density_rms 0.077
_refine_ls_extinction_method none
_refine_ls_goodness_of_fit_ref 0.959
_refine_ls_hydrogen_treatment constr
_refine_ls_matrix_type full
_refine_ls_number_parameters 331
_refine_ls_number_reflns 8661
_refine_ls_number_restraints 0
_refine_ls_restrained_S_all 0.959
_refine_ls_R_factor_all 0.0705
_refine_ls_R_factor_gt 0.0519
_refine_ls_shift/su_max 0.001
_refine_ls_shift/su_mean 0.000
_refine_ls_structure_factor_coef Fsqd
_refine_ls_weighting_details 'calc w=1/[\s^2^(Fo^2^)+(0.1020P)^2^+0.0000P] where P=(Fo^2^+2Fc^2^)/3'
_refine_ls_weighting_scheme calc
_refine_ls_wR_factor_gt 0.1446
_refine_ls_wR_factor_ref 0.1503
_reflns_number_gt 6291
_reflns_number_total 8661
_reflns_threshold_expression >2sigma(I)
_cod_data_source_file cg901347p_si_002.cif
_cod_data_source_block 1_Squeeze
_cod_depositor_comments
;
The following automatic conversions were performed:

'_exptl_crystal_density_meas' value 'none' was changed to '?' - the
value is perceived as not measured.

Automatic conversion script
Id: cif_fix_values 3008 2015-01-20 13:52:24Z robertas 

The following automatic conversions were performed:

'_symmetry_cell_setting' tag value 'Octhorhombic' was replaced with
'orthorhombic' value as specified in the replacement file
'/home/robertas/cod-tools/perl-scripts/inputs/replacement_values.lst'.

'_exptl_absorpt_correction_type' tag value 'multi-scans' was replaced
with 'multi-scan' value as specified in the replacement file
'/home/robertas/cod-tools/perl-scripts/inputs/replacement_values.lst'.

Automatic conversion script
Id: cif_fix_values 3143 2015-03-26 13:38:13Z robertas 
;
_cod_original_sg_symbol_H-M Pnma
_cod_database_code 4502547

loop_
_symmetry_equiv_pos_as_xyz
'x, y, z'
'-x+1/2, -y, z+1/2'
'-x, y+1/2, -z'
'x+1/2, -y+1/2, -z+1/2'
'-x, -y, -z'
'x-1/2, y, -z-1/2'
'x, -y-1/2, z'
'-x-1/2, y-1/2, z-1/2'

loop_
_atom_site_label
_atom_site_type_symbol
_atom_site_fract_x
_atom_site_fract_y
_atom_site_fract_z
_atom_site_U_iso_or_equiv
_atom_site_adp_type
_atom_site_occupancy
_atom_site_symmetry_multiplicity
_atom_site_calc_flag
_atom_site_refinement_flags
Zn1 Zn 0.38082(2) -0.2500 0.186337(17) 0.02521(14) Uani 1 2 d S
Zn2 Zn 0.492909(19) -0.165397(17) 0.115756(13) 0.03324(13) Uani 1 1 d .
Na1 Na 0.6026(3) -0.2500 0.21163(18) 0.178(2) Uani 1 2 d S
Na2 Na 0.2842(2) -0.2500 0.23407(16) 0.1421(14) Uani 1 2 d S
C1 C 0.49798(18) 0.02960(19) 0.40608(16) 0.0531(11) Uani 1 1 d .
C2 C 0.43360(19) 0.0505(2) 0.43405(14) 0.0595(11) Uani 1 1 d .
H2 H 0.3837 0.0409 0.4219 0.071 Uiso 1 1 calc R
C3 C 0.4419(2) 0.0850(2) 0.47957(15) 0.0613(12) Uani 1 1 d .
C4 C 0.5179(2) 0.0998(2) 0.49778(16) 0.0620(12) Uani 1 1 d .
H4 H 0.5242 0.1243 0.5277 0.074 Uiso 1 1 calc R
C5 C 0.58338(19) 0.07751(19) 0.47088(15) 0.0575(11) Uani 1 1 d .
C6 C 0.57291(18) 0.04502(18) 0.42456(14) 0.0517(10) Uani 1 1 d .
H6 H 0.6165 0.0330 0.4051 0.062 Uiso 1 1 calc R
C7 C 0.48873(16) -0.01104(19) 0.35826(14) 0.0483(10) Uani 1 1 d .
C8 C 0.43212(18) -0.05540(19) 0.35750(14) 0.0567(11) Uani 1 1 d .
H8 H 0.3983 -0.0593 0.3861 0.068 Uiso 1 1 calc R
C9 C 0.42463(19) -0.0946(2) 0.31453(13) 0.0577(11) Uani 1 1 d .
H9 H 0.3871 -0.1257 0.3152 0.069 Uiso 1 1 calc R
C10 C 0.47191(18) -0.08820(17) 0.27103(13) 0.0418(8) Uani 1 1 d .
C11 C 0.5278(2) -0.04125(17) 0.27077(14) 0.0488(9) Uani 1 1 d .
H11 H 0.5598 -0.0358 0.2413 0.059 Uiso 1 1 calc R
C12 C 0.5358(2) -0.00326(18) 0.31360(15) 0.0565(11) Uani 1 1 d .
H12 H 0.5729 0.0281 0.3130 0.068 Uiso 1 1 calc R
C13 C 0.3719(2) 0.1065(2) 0.50990(16) 0.0629(12) Uani 1 1 d .
C14 C 0.3008(2) 0.1172(2) 0.48389(16) 0.0767(15) Uani 1 1 d .
H14 H 0.2983 0.1120 0.4474 0.092 Uiso 1 1 calc R
C15 C 0.2352(2) 0.1349(2) 0.51057(14) 0.0602(11) Uani 1 1 d .
H15 H 0.1888 0.1420 0.4924 0.072 Uiso 1 1 calc R
C16 C 0.2383(2) 0.14247(18) 0.56538(14) 0.0497(9) Uani 1 1 d .
C17 C 0.30729(19) 0.13267(17) 0.59132(14) 0.0505(9) Uani 1 1 d .
H17 H 0.3097 0.1385 0.6278 0.061 Uiso 1 1 calc R
C18 C 0.3738(2) 0.1141(2) 0.56410(16) 0.0638(12) Uani 1 1 d .
H18 H 0.4199 0.1068 0.5825 0.077 Uiso 1 1 calc R
C19 C 0.6641(2) 0.0880(2) 0.49362(15) 0.0635(12) Uani 1 1 d .
C20 C 0.6838(2) 0.1415(2) 0.51796(16) 0.0610(11) Uani 1 1 d .
H20 H 0.6476 0.1734 0.5202 0.073 Uiso 1 1 calc R
C21 C 0.7605(2) 0.14909(18) 0.54043(14) 0.0502(9) Uani 1 1 d .
H21 H 0.7735 0.1852 0.5584 0.060 Uiso 1 1 calc R
C22 C 0.8130(2) 0.1034(2) 0.53512(16) 0.0652(12) Uani 1 1 d .
C23 C 0.7939(2) 0.0488(2) 0.51133(19) 0.0770(14) Uani 1 1 d .
H23 H 0.8298 0.0166 0.5099 0.092 Uiso 1 1 calc R
C24 C 0.7196(2) 0.0421(2) 0.48920(19) 0.0822(16) Uani 1 1 d .
H24 H 0.7072 0.0059 0.4712 0.099 Uiso 1 1 calc R
C25 C 0.46349(17) -0.13185(16) 0.22519(12) 0.0366(7) Uani 1 1 d .
C26 C 0.16513(19) 0.16213(16) 0.59484(14) 0.0445(9) Uani 1 1 d .
C27 C 0.8953(2) 0.1111(2) 0.56020(18) 0.0652(12) Uani 1 1 d .
O1 O 0.49476(13) -0.11550(11) 0.18085(9) 0.0459(6) Uani 1 1 d .
O2 O 0.42571(13) -0.18012(11) 0.23323(8) 0.0459(6) Uani 1 1 d .
O3 O 0.9418(2) 0.06719(19) 0.55884(19) 0.1342(18) Uani 1 1 d .
O4 O 0.90794(14) 0.15959(13) 0.58078(10) 0.0585(7) Uani 1 1 d .
O5 O 0.17510(14) 0.18251(12) 0.64004(9) 0.0539(7) Uani 1 1 d .
O6 O 0.10075(13) 0.15419(11) 0.57196(9) 0.0464(6) Uani 1 1 d .
O7 O 0.48562(13) -0.2500 0.14382(10) 0.0238(6) Uani 1 2 d S

loop_
_atom_site_aniso_label
_atom_site_aniso_U_11
_atom_site_aniso_U_22
_atom_site_aniso_U_33
_atom_site_aniso_U_23
_atom_site_aniso_U_13
_atom_site_aniso_U_12
Zn1 0.0164(2) 0.0384(3) 0.0209(2) 0.000 -0.00171(18) 0.000
Zn2 0.0287(2) 0.0412(2) 0.0298(2) 0.00206(16) 0.00238(14) -0.00323(15)
Na1 0.130(3) 0.280(6) 0.124(3) 0.000 -0.006(3) 0.000
Na2 0.113(3) 0.191(4) 0.123(3) 0.000 0.016(2) 0.000
C1 0.0269(18) 0.074(3) 0.059(2) -0.040(2) -0.0064(15) -0.0002(16)
C2 0.0243(17) 0.095(3) 0.059(2) -0.039(2) -0.0051(16) -0.0020(18)
C3 0.0283(18) 0.096(3) 0.060(2) -0.045(2) -0.0045(17) 0.0132(19)
C4 0.036(2) 0.083(3) 0.068(3) -0.050(2) -0.0052(18) 0.0009(19)
C5 0.0272(18) 0.072(3) 0.073(3) -0.043(2) 0.0000(17) -0.0091(17)
C6 0.0210(16) 0.074(3) 0.060(2) -0.043(2) 0.0037(15) -0.0043(16)
C7 0.0143(15) 0.076(3) 0.055(2) -0.035(2) -0.0015(14) 0.0023(15)
C8 0.0231(17) 0.093(3) 0.054(2) -0.034(2) 0.0037(15) -0.0134(18)
C9 0.0247(18) 0.097(3) 0.051(2) -0.033(2) 0.0074(16) -0.0159(18)
C10 0.0258(16) 0.059(2) 0.0405(19) -0.0155(16) -0.0024(14) 0.0002(15)
C11 0.0342(18) 0.062(2) 0.050(2) -0.0191(18) 0.0046(16) -0.0053(17)
C12 0.0290(18) 0.067(3) 0.074(3) -0.039(2) 0.0034(18) -0.0104(17)
C13 0.036(2) 0.089(3) 0.064(3) -0.044(2) -0.0056(17) 0.020(2)
C14 0.045(2) 0.129(4) 0.056(2) -0.052(3) -0.0114(19) 0.031(2)
C15 0.0325(19) 0.105(3) 0.043(2) -0.026(2) -0.0043(16) 0.024(2)
C16 0.0408(19) 0.068(2) 0.0402(19) -0.0195(18) 0.0016(15) 0.0152(18)
C17 0.0349(19) 0.067(2) 0.050(2) -0.0242(19) -0.0075(16) 0.0162(17)
C18 0.0321(19) 0.087(3) 0.073(3) -0.047(2) -0.0092(18) 0.0165(19)
C19 0.041(2) 0.090(3) 0.059(2) -0.048(2) -0.0012(18) -0.021(2)
C20 0.037(2) 0.074(3) 0.072(3) -0.022(2) -0.0065(19) -0.0004(19)
C21 0.041(2) 0.062(2) 0.047(2) -0.0273(18) -0.0015(16) -0.0111(18)
C22 0.042(2) 0.085(3) 0.069(3) -0.024(2) -0.0012(19) -0.004(2)
C23 0.032(2) 0.091(3) 0.109(4) -0.043(3) -0.018(2) 0.001(2)
C24 0.0218(19) 0.112(4) 0.113(4) -0.063(3) -0.010(2) -0.006(2)
C25 0.0226(15) 0.053(2) 0.0346(18) -0.0099(15) 0.0005(13) -0.0025(15)
C26 0.0287(18) 0.057(2) 0.048(2) -0.0051(17) 0.0017(15) 0.0145(16)
C27 0.039(2) 0.082(3) 0.075(3) -0.018(3) -0.009(2) -0.008(2)
O1 0.0468(14) 0.0459(14) 0.0450(14) -0.0104(11) 0.0041(11) -0.0124(11)
O2 0.0432(14) 0.0629(16) 0.0317(12) -0.0189(11) 0.0062(10) -0.0107(12)
O3 0.066(2) 0.108(3) 0.229(5) -0.065(3) -0.065(3) 0.031(2)
O4 0.0360(14) 0.078(2) 0.0614(17) -0.0064(15) -0.0170(12) -0.0099(13)
O5 0.0433(14) 0.0794(18) 0.0391(14) -0.0224(13) -0.0106(11) 0.0334(13)
O6 0.0278(12) 0.0720(17) 0.0394(13) -0.0129(12) 0.0027(10) 0.0114(11)
O7 0.0102(12) 0.0310(15) 0.0302(15) 0.000 -0.0003(10) 0.000

loop_
_atom_type_symbol
_atom_type_description
_atom_type_scat_dispersion_real
_atom_type_scat_dispersion_imag
_atom_type_scat_source
C C 0.0033 0.0016 'International Tables Vol C Tables 4.2.6.8 and 6.1.1.4'
H H 0.0000 0.0000 'International Tables Vol C Tables 4.2.6.8 and 6.1.1.4'
O O 0.0106 0.0060 'International Tables Vol C Tables 4.2.6.8 and 6.1.1.4'
Zn Zn 0.2839 1.4301 'International Tables Vol C Tables 4.2.6.8 and 6.1.1.4'
Na Na 0.0362 0.0249 'International Tables Vol C Tables 4.2.6.8 and 6.1.1.4'

loop_
_geom_angle_atom_site_label_1
_geom_angle_atom_site_label_2
_geom_angle_atom_site_label_3
_geom_angle
_geom_angle_site_symmetry_1
_geom_angle_site_symmetry_3
Na2 Zn1 O2 87.84(10) . .
Na2 Zn1 O2 87.84(10) . 7
O2 Zn1 O2 93.95(14) . 7
Na2 Zn1 O7 174.81(13) . .
O2 Zn1 O7 88.61(8) . .
O2 Zn1 O7 88.61(8) 7 .
Na2 Zn1 O5 87.72(10) . 8_655
O2 Zn1 O5 174.68(10) . 8_655
O2 Zn1 O5 88.82(11) 7 8_655
O7 Zn1 O5 96.00(8) . 8_655
Na2 Zn1 O5 87.72(10) . 2_554
O2 Zn1 O5 88.82(11) . 2_554
O2 Zn1 O5 174.68(10) 7 2_554
O7 Zn1 O5 96.00(8) . 2_554
O5 Zn1 O5 88.06(16) 8_655 2_554
O4 Zn2 O6 117.05(11) 2_654 2_554
O4 Zn2 O1 109.57(10) 2_654 .
O6 Zn2 O1 114.61(10) 2_554 .
O4 Zn2 O7 106.45(11) 2_654 .
O6 Zn2 O7 105.45(10) 2_554 .
O1 Zn2 O7 102.17(10) . .
O4 Zn2 Na1 83.17(12) 2_654 .
O6 Zn2 Na1 151.08(9) 2_554 .
O1 Zn2 Na1 72.91(9) . .
O7 Zn2 Na1 46.48(8) . .
O7 Na1 Na2 163.3(2) . 6_656
O7 Na1 Zn2 32.79(4) . 7
Na2 Na1 Zn2 139.03(11) 6_656 7
O7 Na1 Zn2 32.79(4) . .
Na2 Na1 Zn2 139.03(11) 6_656 .
Zn2 Na1 Zn2 61.73(8) 7 .
Zn1 Na2 O2 46.41(8) . .
Zn1 Na2 O2 46.41(8) . 7
O2 Na2 O2 64.00(13) . 7
Zn1 Na2 O5 46.94(8) . 8_655
O2 Na2 O5 93.32(13) . 8_655
O2 Na2 O5 61.26(9) 7 8_655
Zn1 Na2 O5 46.94(8) . 2_554
O2 Na2 O5 61.26(9) . 2_554
O2 Na2 O5 93.32(13) 7 2_554
O5 Na2 O5 61.10(13) 8_655 2_554
Zn1 Na2 Na1 167.7(2) . 6_556
O2 Na2 Na1 141.15(10) . 6_556
O2 Na2 Na1 141.15(10) 7 6_556
O5 Na2 Na1 123.73(14) 8_655 6_556
O5 Na2 Na1 123.73(14) 2_554 6_556
C2 C1 C6 118.6(3) . .
C2 C1 C7 121.2(3) . .
C6 C1 C7 120.1(3) . .
C3 C2 C1 121.4(3) . .
C3 C2 H2 119.3 . .
C1 C2 H2 119.3 . .
C2 C3 C4 119.2(3) . .
C2 C3 C13 120.9(3) . .
C4 C3 C13 119.9(3) . .
C5 C4 C3 120.1(3) . .
C5 C4 H4 119.9 . .
C3 C4 H4 119.9 . .
C6 C5 C4 119.0(3) . .
C6 C5 C19 121.2(3) . .
C4 C5 C19 119.8(3) . .
C5 C6 C1 121.5(3) . .
C5 C6 H6 119.3 . .
C1 C6 H6 119.3 . .
C8 C7 C12 118.9(3) . .
C8 C7 C1 119.9(3) . .
C12 C7 C1 121.2(3) . .
C7 C8 C9 120.6(3) . .
C7 C8 H8 119.7 . .
C9 C8 H8 119.7 . .
C10 C9 C8 120.7(3) . .
C10 C9 H9 119.6 . .
C8 C9 H9 119.6 . .
C9 C10 C11 118.8(3) . .
C9 C10 C25 119.8(3) . .
C11 C10 C25 121.3(3) . .
C12 C11 C10 120.2(3) . .
C12 C11 H11 119.9 . .
C10 C11 H11 119.9 . .
C11 C12 C7 120.7(3) . .
C11 C12 H12 119.7 . .
C7 C12 H12 119.7 . .
C18 C13 C14 117.8(3) . .
C18 C13 C3 121.7(3) . .
C14 C13 C3 120.4(3) . .
C15 C14 C13 121.9(4) . .
C15 C14 H14 119.1 . .
C13 C14 H14 119.1 . .
C14 C15 C16 119.5(3) . .
C14 C15 H15 120.3 . .
C16 C15 H15 120.3 . .
C17 C16 C15 119.4(3) . .
C17 C16 C26 121.4(3) . .
C15 C16 C26 119.2(3) . .
C16 C17 C18 121.0(3) . .
C16 C17 H17 119.5 . .
C18 C17 H17 119.5 . .
C13 C18 C17 120.4(3) . .
C13 C18 H18 119.8 . .
C17 C18 H18 119.8 . .
C20 C19 C24 118.8(4) . .
C20 C19 C5 121.9(4) . .
C24 C19 C5 119.3(3) . .
C19 C20 C21 120.3(4) . .
C19 C20 H20 119.9 . .
C21 C20 H20 119.9 . .
C22 C21 C20 119.1(3) . .
C22 C21 H21 120.5 . .
C20 C21 H21 120.5 . .
C21 C22 C23 121.4(4) . .
C21 C22 C27 119.1(4) . .
C23 C22 C27 119.3(4) . .
C22 C23 C24 119.0(4) . .
C22 C23 H23 120.5 . .
C24 C23 H23 120.5 . .
C19 C24 C23 121.2(4) . .
C19 C24 H24 119.4 . .
C23 C24 H24 119.4 . .
O2 C25 O1 125.9(3) . .
O2 C25 C10 116.9(3) . .
O1 C25 C10 117.2(3) . .
O5 C26 O6 126.5(3) . .
O5 C26 C16 116.1(3) . .
O6 C26 C16 117.4(3) . .
O4 C27 O3 124.8(4) . .
O4 C27 C22 115.9(4) . .
O3 C27 C22 119.2(4) . .
C25 O1 Zn2 124.6(2) . .
C25 O2 Zn1 135.4(2) . .
C25 O2 Na2 152.4(2) . .
Zn1 O2 Na2 45.74(8) . .
C27 O4 Zn2 114.8(3) . 2_655
C26 O5 Zn1 134.4(2) . 2
C26 O5 Na2 168.1(3) . 2
Zn1 O5 Na2 45.34(8) 2 2
C26 O6 Zn2 116.1(2) . 2
Zn2 O7 Zn2 137.09(14) 7 .
Zn2 O7 Zn1 103.85(7) 7 .
Zn2 O7 Zn1 103.85(7) . .
Zn2 O7 Na1 100.72(8) 7 .
Zn2 O7 Na1 100.72(8) . .
Zn1 O7 Na1 108.52(15) . .

loop_
_geom_bond_atom_site_label_1
_geom_bond_atom_site_label_2
_geom_bond_distance
_geom_bond_site_symmetry_2
Zn1 Na2 2.046(4) .
Zn1 O2 2.069(2) .
Zn1 O2 2.069(2) 7
Zn1 O7 2.090(2) .
Zn1 O5 2.102(2) 8_655
Zn1 O5 2.102(2) 2_554
Zn2 O4 1.917(2) 2_654
Zn2 O6 1.962(2) 2_554
Zn2 O1 1.967(2) .
Zn2 O7 1.9675(11) .
Zn2 Na1 3.569(4) .
Na1 O7 2.634(5) .
Na1 Na2 3.396(6) 6_656
Na1 Zn2 3.569(4) 7
Na2 O2 2.854(4) .
Na2 O2 2.854(4) 7
Na2 O5 2.874(4) 8_655
Na2 O5 2.874(4) 2_554
Na2 Na1 3.396(6) 6_556
C1 C2 1.384(5) .
C1 C6 1.405(4) .
C1 C7 1.503(5) .
C2 C3 1.380(5) .
C2 H2 0.9300 .
C3 C4 1.414(5) .
C3 C13 1.496(5) .
C4 C5 1.396(5) .
C4 H4 0.9300 .
C5 C6 1.377(4) .
C5 C19 1.513(5) .
C6 H6 0.9300 .
C7 C8 1.364(5) .
C7 C12 1.396(5) .
C8 C9 1.384(5) .
C8 H8 0.9300 .
C9 C10 1.371(4) .
C9 H9 0.9300 .
C10 C11 1.396(5) .
C10 C25 1.501(4) .
C11 C12 1.366(5) .
C11 H11 0.9300 .
C12 H12 0.9300 .
C13 C18 1.379(5) .
C13 C14 1.401(5) .
C14 C15 1.364(5) .
C14 H14 0.9300 .
C15 C16 1.395(5) .
C15 H15 0.9300 .
C16 C17 1.366(5) .
C16 C26 1.517(4) .
C17 C18 1.389(5) .
C17 H17 0.9300 .
C18 H18 0.9300 .
C19 C20 1.352(5) .
C19 C24 1.379(6) .
C20 C21 1.440(5) .
C20 H20 0.9300 .
C21 C22 1.342(5) .
C21 H21 0.9300 .
C22 C23 1.366(6) .
C22 C27 1.553(5) .
C23 C24 1.397(5) .
C23 H23 0.9300 .
C24 H24 0.9300 .
C25 O2 1.245(4) .
C25 O1 1.291(4) .
C26 O5 1.236(4) .
C26 O6 1.256(4) .
C27 O4 1.190(5) .
C27 O3 1.240(5) .
O4 Zn2 1.917(2) 2_655
O5 Zn1 2.102(2) 2
O5 Na2 2.874(4) 2
O6 Zn2 1.962(2) 2
O7 Zn2 1.9675(11) 7

loop_
_geom_torsion_atom_site_label_1
_geom_torsion_atom_site_label_2
_geom_torsion_atom_site_label_3
_geom_torsion_atom_site_label_4
_geom_torsion
_geom_torsion_site_symmetry_1
_geom_torsion_site_symmetry_4
O4 Zn2 Na1 O7 -120.47(15) 2_654 .
O6 Zn2 Na1 O7 16.4(2) 2_554 .
O1 Zn2 Na1 O7 126.59(15) . .
O4 Zn2 Na1 Na2 34.9(2) 2_654 6_656
O6 Zn2 Na1 Na2 171.84(17) 2_554 6_656
O1 Zn2 Na1 Na2 -78.00(18) . 6_656
O7 Zn2 Na1 Na2 155.4(3) . 6_656
O4 Zn2 Na1 Zn2 -98.55(10) 2_654 7
O6 Zn2 Na1 Zn2 38.4(2) 2_554 7
O1 Zn2 Na1 Zn2 148.52(9) . 7
O7 Zn2 Na1 Zn2 21.92(10) . 7
O2 Zn1 Na2 O2 94.04(14) 7 .
O7 Zn1 Na2 O2 47.02(7) . .
O5 Zn1 Na2 O2 -177.06(10) 8_655 .
O5 Zn1 Na2 O2 -88.91(11) 2_554 .
O2 Zn1 Na2 O2 -94.04(14) . 7
O7 Zn1 Na2 O2 -47.02(7) . 7
O5 Zn1 Na2 O2 88.91(11) 8_655 7
O5 Zn1 Na2 O2 177.06(10) 2_554 7
O2 Zn1 Na2 O5 177.06(10) . 8_655
O2 Zn1 Na2 O5 -88.91(11) 7 8_655
O7 Zn1 Na2 O5 -135.92(8) . 8_655
O5 Zn1 Na2 O5 88.15(16) 2_554 8_655
O2 Zn1 Na2 O5 88.91(11) . 2_554
O2 Zn1 Na2 O5 -177.06(10) 7 2_554
O7 Zn1 Na2 O5 135.92(8) . 2_554
O5 Zn1 Na2 O5 -88.15(16) 8_655 2_554
O2 Zn1 Na2 Na1 132.98(7) . 6_556
O2 Zn1 Na2 Na1 -132.98(7) 7 6_556
O7 Zn1 Na2 Na1 180.000(1) . 6_556
O5 Zn1 Na2 Na1 -44.08(8) 8_655 6_556
O5 Zn1 Na2 Na1 44.08(8) 2_554 6_556
C6 C1 C2 C3 -0.8(7) . .
C7 C1 C2 C3 176.5(4) . .
C1 C2 C3 C4 0.4(7) . .
C1 C2 C3 C13 -179.1(4) . .
C2 C3 C4 C5 -2.3(7) . .
C13 C3 C4 C5 177.2(4) . .
C3 C4 C5 C6 4.6(7) . .
C3 C4 C5 C19 -173.9(4) . .
C4 C5 C6 C1 -5.1(7) . .
C19 C5 C6 C1 173.4(4) . .
C2 C1 C6 C5 3.2(7) . .
C7 C1 C6 C5 -174.1(4) . .
C2 C1 C7 C8 -37.8(6) . .
C6 C1 C7 C8 139.5(4) . .
C2 C1 C7 C12 140.4(4) . .
C6 C1 C7 C12 -42.3(6) . .
C12 C7 C8 C9 4.0(6) . .
C1 C7 C8 C9 -177.7(4) . .
C7 C8 C9 C10 -2.5(6) . .
C8 C9 C10 C11 -0.1(6) . .
C8 C9 C10 C25 179.2(3) . .
C9 C10 C11 C12 1.1(6) . .
C25 C10 C11 C12 -178.1(3) . .
C10 C11 C12 C7 0.5(6) . .
C8 C7 C12 C11 -3.0(6) . .
C1 C7 C12 C11 178.7(4) . .
C2 C3 C13 C18 148.8(5) . .
C4 C3 C13 C18 -30.7(7) . .
C2 C3 C13 C14 -28.5(7) . .
C4 C3 C13 C14 152.0(5) . .
C18 C13 C14 C15 0.4(8) . .
C3 C13 C14 C15 177.9(5) . .
C13 C14 C15 C16 -0.4(8) . .
C14 C15 C16 C17 0.8(7) . .
C14 C15 C16 C26 -179.9(4) . .
C15 C16 C17 C18 -1.3(6) . .
C26 C16 C17 C18 179.4(4) . .
C14 C13 C18 C17 -1.0(7) . .
C3 C13 C18 C17 -178.4(4) . .
C16 C17 C18 C13 1.4(7) . .
C6 C5 C19 C20 143.3(4) . .
C4 C5 C19 C20 -38.3(7) . .
C6 C5 C19 C24 -36.4(7) . .
C4 C5 C19 C24 142.1(5) . .
C24 C19 C20 C21 -2.1(7) . .
C5 C19 C20 C21 178.2(4) . .
C19 C20 C21 C22 2.5(6) . .
C20 C21 C22 C23 -3.4(7) . .
C20 C21 C22 C27 -178.9(4) . .
C21 C22 C23 C24 4.0(7) . .
C27 C22 C23 C24 179.5(4) . .
C20 C19 C24 C23 2.8(8) . .
C5 C19 C24 C23 -177.6(5) . .
C22 C23 C24 C19 -3.7(8) . .
C9 C10 C25 O2 -15.2(5) . .
C11 C10 C25 O2 164.0(3) . .
C9 C10 C25 O1 163.6(3) . .
C11 C10 C25 O1 -17.2(5) . .
C17 C16 C26 O5 16.4(6) . .
C15 C16 C26 O5 -162.9(4) . .
C17 C16 C26 O6 -161.2(4) . .
C15 C16 C26 O6 19.5(6) . .
C21 C22 C27 O4 -3.6(6) . .
C23 C22 C27 O4 -179.2(4) . .
C21 C22 C27 O3 174.5(5) . .
C23 C22 C27 O3 -1.1(7) . .
O2 C25 O1 Zn2 -2.4(5) . .
C10 C25 O1 Zn2 179.0(2) . .
O4 Zn2 O1 C25 -140.1(3) 2_654 .
O6 Zn2 O1 C25 86.0(3) 2_554 .
O7 Zn2 O1 C25 -27.5(3) . .
Na1 Zn2 O1 C25 -64.0(3) . .
O1 C25 O2 Zn1 -9.3(5) . .
C10 C25 O2 Zn1 169.4(2) . .
O1 C25 O2 Na2 -87.5(5) . .
C10 C25 O2 Na2 91.2(5) . .
Na2 Zn1 O2 C25 -140.7(3) . .
O2 Zn1 O2 C25 131.6(3) 7 .
O7 Zn1 O2 C25 43.1(3) . .
O5 Zn1 O2 C25 -107.1(10) 8_655 .
O5 Zn1 O2 C25 -52.9(3) 2_554 .
O2 Zn1 O2 Na2 -87.69(11) 7 .
O7 Zn1 O2 Na2 -176.20(10) . .
O5 Zn1 O2 Na2 33.6(10) 8_655 .
O5 Zn1 O2 Na2 87.76(10) 2_554 .
Zn1 Na2 O2 C25 106.5(4) . .
O2 Na2 O2 C25 160.0(4) 7 .
O5 Na2 O2 C25 104.3(4) 8_655 .
O5 Na2 O2 C25 50.1(4) 2_554 .
Na1 Na2 O2 C25 -59.1(5) 6_556 .
O2 Na2 O2 Zn1 53.50(7) 7 .
O5 Na2 O2 Zn1 -2.15(8) 8_655 .
O5 Na2 O2 Zn1 -56.43(9) 2_554 .
Na1 Na2 O2 Zn1 -165.6(3) 6_556 .
O3 C27 O4 Zn2 -2.4(7) . 2_655
C22 C27 O4 Zn2 175.7(3) . 2_655
O6 C26 O5 Zn1 -36.0(6) . 2
C16 C26 O5 Zn1 146.6(3) . 2
O6 C26 O5 Na2 -118.8(9) . 2
C16 C26 O5 Na2 63.9(11) . 2
O5 C26 O6 Zn2 -8.3(5) . 2
C16 C26 O6 Zn2 169.0(2) . 2
O4 Zn2 O7 Zn2 -55.6(2) 2_654 7
O6 Zn2 O7 Zn2 69.35(19) 2_554 7
O1 Zn2 O7 Zn2 -170.54(17) . 7
Na1 Zn2 O7 Zn2 -118.8(2) . 7
O4 Zn2 O7 Zn1 175.48(11) 2_654 .
O6 Zn2 O7 Zn1 -59.53(12) 2_554 .
O1 Zn2 O7 Zn1 60.58(12) . .
Na1 Zn2 O7 Zn1 112.31(16) . .
O4 Zn2 O7 Na1 63.16(15) 2_654 .
O6 Zn2 O7 Na1 -171.84(13) 2_554 .
O1 Zn2 O7 Na1 -51.73(14) . .
Na2 Zn1 O7 Zn2 106.54(9) . 7
O2 Zn1 O7 Zn2 153.54(11) . 7
O2 Zn1 O7 Zn2 59.55(11) 7 7
O5 Zn1 O7 Zn2 -29.12(12) 8_655 7
O5 Zn1 O7 Zn2 -117.79(11) 2_554 7
Na2 Zn1 O7 Zn2 -106.54(9) . .
O2 Zn1 O7 Zn2 -59.55(11) . .
O2 Zn1 O7 Zn2 -153.54(11) 7 .
O5 Zn1 O7 Zn2 117.79(11) 8_655 .
O5 Zn1 O7 Zn2 29.12(12) 2_554 .
Na2 Zn1 O7 Na1 0.0 . .
O2 Zn1 O7 Na1 46.99(7) . .
O2 Zn1 O7 Na1 -46.99(7) 7 .
O5 Zn1 O7 Na1 -135.66(8) 8_655 .
O5 Zn1 O7 Na1 135.66(8) 2_554 .
Na2 Na1 O7 Zn2 71.31(8) 6_656 7
Zn2 Na1 O7 Zn2 142.62(16) . 7
Na2 Na1 O7 Zn2 -71.31(8) 6_656 .
Zn2 Na1 O7 Zn2 -142.62(16) 7 .
Na2 Na1 O7 Zn1 180.0 6_656 .
Zn2 Na1 O7 Zn1 108.69(8) 7 .
Zn2 Na1 O7 Zn1 -108.69(8) . .
